data_7228874
loop_
_publ_author_name
'Wei, Zhen'
'Zhang, Zong-Hui'
'Wang, Meng Meng'
'xu, ling'
'Liu, Bing'
'Jiao, Huan'

_publ_section_title
;
 Combination effect of ligand and ionic liquid components on the structure
 and property in manganese metal--organic frameworks
;
_journal_name_full CrystEngComm
_journal_paper_doi 10.1039/C7CE01216K
_journal_year 2017
_chemical_formula_moiety '0.5(C48 H24 Br4 Mn6 O24), 2(C9 H17 N2)'
_chemical_formula_sum 'C42 H46 Br2 Mn3 N4 O12'
_chemical_formula_weight 1123.47
_chemical_name_systematic
;
 ? 
;
_space_group_crystal_system monoclinic
_space_group_IT_number 14
_space_group_name_Hall '-P 2ybc'
_space_group_name_H-M_alt 'P 1 21/c 1'
_symmetry_space_group_name_Hall '-P 2ybc'
_symmetry_space_group_name_H-M 'P 1 21/c 1'
_atom_sites_solution_hydrogens geom
_atom_sites_solution_primary direct
_atom_sites_solution_secondary difmap
_audit_block_doi 10.5517/ccdc.csd.cc1p9m9x
_audit_creation_date 2017-06-13
_audit_creation_method
;
Olex2 1.2
(compiled 2017.03.28 svn.r3405 for OlexSys, GUI svn.r5335)
;
_audit_update_record
;
2017-06-26 deposited with the CCDC.
2017-08-08 downloaded from the CCDC.
;
_cell_angle_alpha 90.00
_cell_angle_beta 109.760(4)
_cell_angle_gamma 90.00
_cell_formula_units_Z 2
_cell_length_a 13.8296(4)
_cell_length_b 10.4308(3)
_cell_length_c 17.0480(8)
_cell_measurement_reflns_used 2827
_cell_measurement_temperature 293(2)
_cell_measurement_theta_max 27.8030
_cell_measurement_theta_min 3.5380
_cell_volume 2314.43(16)
_computing_cell_refinement 'CrystalClear (Rigaku Corp., 2002)'
_computing_data_collection 'CrystalClear (Rigaku Corp., 2002)'
_computing_data_reduction 'CrystalClear (Rigaku Corp., 2002)'
_computing_molecular_graphics 'Siemens SHELXTL^TM^ 5'
_computing_publication_material 'Siemens SHELXTL^TM^ 5'
_computing_structure_refinement 'Siemens SHELXTL^TM^ 5'
_computing_structure_solution 'Siemens SHELXTL^TM^ 5'
_diffrn_ambient_temperature 293(2)
_diffrn_measured_fraction_theta_full 0.995
_diffrn_measured_fraction_theta_max 0.995
_diffrn_measurement_device_type 'Rigaku Mercury CCD'
_diffrn_measurement_method \w
_diffrn_radiation_monochromator graphite
_diffrn_radiation_type MoK\a
_diffrn_radiation_wavelength 0.71073
_diffrn_reflns_av_R_equivalents 0.0271
_diffrn_reflns_av_unetI/netI 0.0367
_diffrn_reflns_limit_h_max 16
_diffrn_reflns_limit_h_min -16
_diffrn_reflns_limit_k_max 12
_diffrn_reflns_limit_k_min -8
_diffrn_reflns_limit_l_max 20
_diffrn_reflns_limit_l_min -15
_diffrn_reflns_number 9636
_diffrn_reflns_theta_full 25.01
_diffrn_reflns_theta_max 25.01
_diffrn_reflns_theta_min 3.69
_diffrn_source 'rotating-anode generator'
_exptl_absorpt_coefficient_mu 2.596
_exptl_absorpt_correction_T_max 1.0000
_exptl_absorpt_correction_T_min 0.93649
_exptl_absorpt_correction_type multi-scan
_exptl_absorpt_process_details 'Sphere (CrystalClear)'
_exptl_crystal_colour colorless
_exptl_crystal_density_diffrn 1.612
_exptl_crystal_density_method 'not measured'
_exptl_crystal_description block
_exptl_crystal_F_000 1632
_exptl_crystal_size_max 0.200
_exptl_crystal_size_mid 0.100
_exptl_crystal_size_min 0.100
_refine_diff_density_max 0.580
_refine_diff_density_min -0.362
_refine_diff_density_rms 0.071
_refine_ls_extinction_method none
_refine_ls_goodness_of_fit_ref 1.024
_refine_ls_hydrogen_treatment constr
_refine_ls_matrix_type full
_refine_ls_number_parameters 286
_refine_ls_number_reflns 4076
_refine_ls_number_restraints 32
_refine_ls_restrained_S_all 1.056
_refine_ls_R_factor_all 0.0569
_refine_ls_R_factor_gt 0.0371
_refine_ls_shift/su_max 0.000
_refine_ls_shift/su_mean 0.000
_refine_ls_structure_factor_coef Fsqd
_refine_ls_weighting_details 'calc w=1/[\s^2^(Fo^2^)+(0.0521P)^2^+1.2794P] where P=(Fo^2^+2Fc^2^)/3'
_refine_ls_weighting_scheme calc
_refine_ls_wR_factor_gt 0.0907
_refine_ls_wR_factor_ref 0.1001
_reflns_number_gt 3110
_reflns_number_total 4076
_reflns_threshold_expression >2sigma(I)
_cod_data_source_file c7ce01216k2.cif
_cod_data_source_block 14_CCDC2
_cod_original_cell_volume 2314.43(14)
_cod_database_code 7228874
_olex2_refinement_description
;
1. Fixed Uiso
 At 1.2 times of:
  All C(H) groups, All C(H,H) groups
 At 1.5 times of:
  All C(H,H,H) groups
2. Restrained distances
 C6-C7
 1.5 with sigma of 0.01
3. Rigid bond restraints
 C5, C6
 with sigma for 1-2 distances of 0.02 and sigma for 1-3 distances of 0.01
4. Uiso/Uaniso restraints and constraints
Uanis(C2) \\sim Ueq, Uanis(C6) \\sim Ueq, Uanis(C3) \\sim Ueq, Uanis(C7) \\sim
Ueq, Uanis(C9) \\sim Ueq: with sigma of 0.01 and sigma for terminal atoms of
0.005
5.a Secondary CH2 refined with riding coordinates:
 C5(H5A,H5B), C6(H6A,H6B), C7(H7A,H7B), C8(H8A,H8B)
5.b Me refined with riding coordinates:
 C4(H4A,H4B,H4C), C9(H9A,H9B,H9C)
5.c Aromatic/amide H refined with riding coordinates:
 C12(H12A), C13(H13A), C15(H15A), C16(H16A), C22(H22A), C23(H23A), C1(H1A),
 C2(H2A), C3(H3A)
;
_olex2_submission_special_instructions 'No special instructions were received'

loop_
_space_group_symop_id
_space_group_symop_operation_xyz
1 'x, y, z'
2 '-x, y+1/2, -z+1/2'
3 '-x, -y, -z'
4 'x, -y-1/2, z-1/2'

loop_
_atom_site_label
_atom_site_type_symbol
_atom_site_fract_x
_atom_site_fract_y
_atom_site_fract_z
_atom_site_U_iso_or_equiv
_atom_site_adp_type
_atom_site_occupancy
_atom_site_calc_flag
_atom_site_site_symmetry_order
_atom_site_refinement_flags_posn
_atom_site_refinement_flags_adp
_atom_site_refinement_flags_occupancy
Mn1 Mn 0.0000 0.0000 0.0000 0.02533(19) Uani 1 d 2 S T P
Mn2 Mn 0.26681(4) 0.58263(5) 0.56001(3) 0.02749(15) Uani 1 d 1 . . .
Br1 Br 0.44812(3) 0.66211(4) 0.58017(3) 0.05272(16) Uani 1 d 1 . . .
O11 O 0.1362(2) 0.0119(3) 0.11364(17) 0.0500(7) Uani 1 d 1 . . .
O12 O 0.3017(2) 0.0381(3) 0.16755(17) 0.0479(7) Uani 1 d 1 . . .
O13 O 0.0755(2) 0.3916(3) 0.43195(18) 0.0479(7) Uani 1 d 1 . . .
O14 O 0.2404(2) 0.4460(3) 0.46907(17) 0.0448(7) Uani 1 d 1 . . .
C11 C 0.1986(3) 0.1473(4) 0.2329(2) 0.0367(9) Uani 1 d 1 . . .
C12 C 0.1080(3) 0.1450(5) 0.2499(3) 0.0636(15) Uani 1 d 1 . . .
H12A H 0.0545 0.0918 0.2195 0.076 Uiso 1 calc 1 R . .
C13 C 0.0973(3) 0.2220(5) 0.3122(3) 0.0669(15) Uani 1 d 1 . . .
H13A H 0.0366 0.2187 0.3243 0.080 Uiso 1 calc 1 R . .
C14 C 0.1740(3) 0.3031(4) 0.3565(2) 0.0393(9) Uani 1 d 1 . . .
C15 C 0.2654(3) 0.3054(4) 0.3398(3) 0.0404(9) Uani 1 d 1 . . .
H15A H 0.3185 0.3595 0.3698 0.048 Uiso 1 calc 1 R . .
C16 C 0.2772(3) 0.2265(4) 0.2781(2) 0.0407(9) Uani 1 d 1 . . .
H16A H 0.3388 0.2272 0.2672 0.049 Uiso 1 calc 1 R . .
C17 C 0.2125(3) 0.0624(4) 0.1668(2) 0.0362(9) Uani 1 d 1 . . .
C18 C 0.1618(3) 0.3877(4) 0.4248(2) 0.0368(9) Uani 1 d 1 . . .
O21 O 0.0734(3) -0.1698(2) -0.0243(2) 0.0521(8) Uani 1 d 1 . . .
O22 O 0.2071(2) -0.2660(3) 0.0626(2) 0.0690(10) Uani 1 d 1 . . .
C21 C 0.0547(3) -0.3872(4) 0.0081(3) 0.0482(11) Uani 1 d 1 . . .
C22 C -0.0413(3) -0.3953(4) -0.0491(3) 0.0613(14) Uani 1 d 1 . . .
H22A H -0.0700 -0.3250 -0.0824 0.074 Uiso 1 calc 1 R . .
C23 C 0.0960(3) -0.4918(4) 0.0577(4) 0.0664(15) Uani 1 d 1 . . .
H23A H 0.1614 -0.4862 0.0973 0.080 Uiso 1 calc 1 R . .
C24 C 0.1152(3) -0.2653(4) 0.0162(3) 0.0476(11) Uani 1 d 1 . . .
N1 N 0.6172(4) 0.9228(4) 0.4524(3) 0.0690(12) Uani 1 d 1 . . .
N2 N 0.5297(3) 0.7903(3) 0.3588(3) 0.0599(10) Uani 1 d 1 . . .
C1 C 0.5868(4) 0.8041(5) 0.4371(4) 0.0779(17) Uani 1 d 1 . . .
H1A H 0.6034 0.7385 0.4764 0.093 Uiso 1 calc 1 R . .
C2 C 0.5781(6) 0.9884(5) 0.3813(4) 0.094(2) Uani 1 d 1 . U .
H2A H 0.5876 1.0752 0.3738 0.113 Uiso 1 calc 1 R . .
C3 C 0.5231(6) 0.9069(6) 0.3232(4) 0.101(2) Uani 1 d 1 . U .
H3A H 0.4866 0.9269 0.2679 0.121 Uiso 1 calc 1 R . .
C4 C 0.6824(6) 0.9807(7) 0.5312(4) 0.123(3) Uani 1 d 1 . . .
H4A H 0.7005 0.9167 0.5742 0.184 Uiso 1 calc 1 R . .
H4B H 0.6457 1.0489 0.5464 0.184 Uiso 1 calc 1 R . .
H4C H 0.7438 1.0141 0.5244 0.184 Uiso 1 calc 1 R . .
C5 C 0.4801(4) 0.6748(5) 0.3175(4) 0.0846(18) Uani 1 d 1 . U .
H5A H 0.4794 0.6767 0.2604 0.102 Uiso 1 calc 1 R . .
H5B H 0.5215 0.6020 0.3446 0.102 Uiso 1 calc 1 R . .
C6 C 0.3793(6) 0.6548(7) 0.3162(6) 0.136(3) Uani 1 d 1 D U .
H6A H 0.3517 0.5883 0.2749 0.163 Uiso 1 calc 1 R . .
H6B H 0.3864 0.6162 0.3696 0.163 Uiso 1 calc 1 R . .
C7 C 0.2988(8) 0.7463(9) 0.3019(7) 0.177(4) Uani 1 d 1 D U .
H7A H 0.2906 0.7874 0.2490 0.213 Uiso 1 calc 1 R . .
H7B H 0.3228 0.8117 0.3446 0.213 Uiso 1 calc 1 R . .
C8 C 0.1932(6) 0.7064(11) 0.3000(10) 0.218(7) Uani 1 d 1 . . .
H8A H 0.1561 0.6661 0.2470 0.261 Uiso 1 calc 1 R . .
H8B H 0.1987 0.6452 0.3441 0.261 Uiso 1 calc 1 R . .
C9 C 0.1417(11) 0.8143(13) 0.3107(8) 0.210(5) Uani 1 d 1 . U .
H9A H 0.0728 0.7917 0.3064 0.315 Uiso 1 calc 1 R . .
H9B H 0.1398 0.8762 0.2685 0.315 Uiso 1 calc 1 R . .
H9C H 0.1765 0.8504 0.3647 0.315 Uiso 1 calc 1 R . .

loop_
_atom_site_aniso_label
_atom_site_aniso_U_11
_atom_site_aniso_U_22
_atom_site_aniso_U_33
_atom_site_aniso_U_23
_atom_site_aniso_U_13
_atom_site_aniso_U_12
Mn1 0.0222(4) 0.0275(4) 0.0299(4) -0.0008(3) 0.0134(3) -0.0038(3)
Mn2 0.0273(3) 0.0275(3) 0.0292(3) 0.0015(2) 0.0117(2) 0.0019(2)
Br1 0.0351(2) 0.0570(3) 0.0706(3) 0.0034(2) 0.0238(2) -0.00889(19)
O11 0.0438(16) 0.0685(19) 0.0344(15) -0.0185(14) 0.0091(13) -0.0119(14)
O12 0.0381(15) 0.0651(18) 0.0433(17) -0.0217(14) 0.0172(13) 0.0035(13)
O13 0.0403(15) 0.0538(17) 0.0598(19) -0.0199(14) 0.0300(14) 0.0008(13)
O14 0.0373(15) 0.0537(17) 0.0467(17) -0.0225(13) 0.0185(13) -0.0022(13)
C11 0.0293(18) 0.050(2) 0.031(2) -0.0123(17) 0.0096(16) 0.0019(17)
C12 0.029(2) 0.100(4) 0.063(3) -0.049(3) 0.017(2) -0.014(2)
C13 0.027(2) 0.107(4) 0.072(3) -0.048(3) 0.025(2) -0.008(2)
C14 0.0293(19) 0.047(2) 0.043(2) -0.0148(18) 0.0138(17) 0.0028(17)
C15 0.033(2) 0.047(2) 0.046(2) -0.0199(19) 0.0193(18) -0.0071(17)
C16 0.0329(19) 0.053(2) 0.044(2) -0.0138(19) 0.0236(18) -0.0030(18)
C17 0.037(2) 0.043(2) 0.028(2) -0.0033(17) 0.0106(17) 0.0022(17)
C18 0.036(2) 0.039(2) 0.040(2) -0.0056(18) 0.0188(18) 0.0067(18)
O21 0.083(2) 0.0249(14) 0.067(2) -0.0051(14) 0.0496(18) -0.0011(15)
O22 0.0453(18) 0.0370(17) 0.125(3) -0.0073(18) 0.0290(19) -0.0124(14)
C21 0.040(2) 0.028(2) 0.081(3) 0.003(2) 0.025(2) -0.0044(18)
C22 0.047(3) 0.035(2) 0.092(4) 0.018(2) 0.010(3) -0.001(2)
C23 0.039(2) 0.041(3) 0.103(4) 0.013(3) 0.002(3) -0.009(2)
C24 0.048(3) 0.029(2) 0.080(3) -0.010(2) 0.040(2) -0.009(2)
N1 0.086(3) 0.058(3) 0.055(3) 0.010(2) 0.014(2) -0.002(2)
N2 0.066(3) 0.044(2) 0.073(3) 0.005(2) 0.028(2) 0.0062(19)
C1 0.075(4) 0.061(4) 0.086(5) 0.032(3) 0.012(3) 0.004(3)
C2 0.147(5) 0.049(3) 0.067(4) 0.008(3) 0.009(4) -0.012(3)
C3 0.149(6) 0.067(4) 0.065(4) 0.019(3) 0.008(4) -0.014(4)
C4 0.145(7) 0.122(6) 0.069(4) 0.009(4) -0.007(5) -0.032(5)
C5 0.074(4) 0.058(3) 0.127(6) -0.015(3) 0.040(4) -0.010(3)
C6 0.109(5) 0.108(5) 0.187(7) -0.036(5) 0.047(5) -0.007(4)
C7 0.144(7) 0.161(7) 0.207(9) -0.016(6) 0.033(6) 0.000(6)
C8 0.059(5) 0.184(10) 0.39(2) 0.047(11) 0.045(8) 0.019(6)
C9 0.202(7) 0.217(7) 0.210(7) -0.002(5) 0.068(5) -0.022(5)

loop_
_atom_type_symbol
_atom_type_description
_atom_type_scat_dispersion_real
_atom_type_scat_dispersion_imag
_atom_type_scat_source
C C 0.0033 0.0016 'International Tables Vol C Tables 4.2.6.8 and 6.1.1.4'
H H 0.0000 0.0000 'International Tables Vol C Tables 4.2.6.8 and 6.1.1.4'
N N 0.0061 0.0033 'International Tables Vol C Tables 4.2.6.8 and 6.1.1.4'
O O 0.0106 0.0060 'International Tables Vol C Tables 4.2.6.8 and 6.1.1.4'
Mn Mn 0.3368 0.7283 'International Tables Vol C Tables 4.2.6.8 and 6.1.1.4'
Br Br -0.2901 2.4595 'International Tables Vol C Tables 4.2.6.8 and 6.1.1.4'

loop_
_geom_angle_atom_site_label_1
_geom_angle_atom_site_label_2
_geom_angle_atom_site_label_3
_geom_angle
_geom_angle_site_symmetry_1
_geom_angle_site_symmetry_3
O11 Mn1 O11 180.0(2) 3 .
O13 Mn1 O11 88.96(11) 4_565 3
O13 Mn1 O11 88.96(11) 2_545 .
O13 Mn1 O11 91.04(11) 4_565 .
O13 Mn1 O11 91.04(11) 2_545 3
O13 Mn1 O13 180.00(11) 4_565 2_545
O13 Mn1 O21 91.04(11) 4_565 3
O13 Mn1 O21 88.96(11) 4_565 .
O13 Mn1 O21 91.04(11) 2_545 .
O13 Mn1 O21 88.96(11) 2_545 3
O21 Mn1 O11 84.06(12) . .
O21 Mn1 O11 95.94(12) 3 .
O21 Mn1 O11 84.06(12) 3 3
O21 Mn1 O11 95.94(12) . 3
O21 Mn1 O21 180.00(18) . 3
O11 Mn2 Br1 151.88(7) 4_566 .
O12 Mn2 Br1 98.59(7) 4_566 .
O12 Mn2 O11 55.46(9) 4_566 4_566
O14 Mn2 Br1 104.11(8) . .
O14 Mn2 O11 92.11(11) . 4_566
O14 Mn2 O12 99.79(12) . 4_566
O14 Mn2 O22 133.06(13) . 4_566
O22 Mn2 Br1 94.43(9) 4_566 .
O22 Mn2 O11 90.80(11) 4_566 4_566
O22 Mn2 O12 119.79(14) 4_566 4_566
Mn1 O11 Mn2 99.54(10) . 4_565
C17 O11 Mn1 157.2(3) . .
C17 O11 Mn2 83.9(2) . 4_565
C17 O12 Mn2 100.0(2) . 4_565
C18 O13 Mn1 137.4(3) . 2
C18 O14 Mn2 133.7(2) . .
C12 C11 C17 120.4(3) . .
C16 C11 C12 119.7(3) . .
C16 C11 C17 120.0(3) . .
C11 C12 H12A 120.2 . .
C11 C12 C13 119.6(4) . .
C13 C12 H12A 120.2 . .
C12 C13 H13A 119.3 . .
C14 C13 C12 121.3(4) . .
C14 C13 H13A 119.3 . .
C13 C14 C15 119.2(4) . .
C13 C14 C18 121.1(3) . .
C15 C14 C18 119.6(3) . .
C14 C15 H15A 120.2 . .
C14 C15 C16 119.6(4) . .
C16 C15 H15A 120.2 . .
C11 C16 C15 120.5(3) . .
C11 C16 H16A 119.8 . .
C15 C16 H16A 119.8 . .
O11 C17 O12 120.6(3) . .
O11 C17 C11 120.2(3) . .
O12 C17 C11 119.2(3) . .
O13 C18 O14 126.4(3) . .
O13 C18 C14 117.1(3) . .
O14 C18 C14 116.5(3) . .
C24 O21 Mn1 135.8(3) . .
C24 O22 Mn2 107.8(3) . 4_565
C22 C21 C23 119.5(4) . .
C22 C21 C24 119.8(4) . .
C23 C21 C24 120.7(4) . .
C21 C22 H22A 120.1 . .
C21 C22 C23 119.8(4) . 3_545
C23 C22 H22A 120.1 3_545 .
C21 C23 C22 120.7(4) . 3_545
C21 C23 H23A 119.6 . .
C22 C23 H23A 119.6 3_545 .
O21 C24 O22 122.7(4) . .
O21 C24 C21 119.3(4) . .
O22 C24 C21 118.0(4) . .
C1 N1 C2 107.5(5) . .
C1 N1 C4 128.9(5) . .
C2 N1 C4 123.6(5) . .
C1 N2 C3 106.6(4) . .
C1 N2 C5 127.7(5) . .
C3 N2 C5 125.7(5) . .
N1 C1 N2 110.4(5) . .
N1 C1 H1A 124.8 . .
N2 C1 H1A 124.8 . .
N1 C2 H2A 126.2 . .
C3 C2 N1 107.6(5) . .
C3 C2 H2A 126.2 . .
N2 C3 H3A 126.1 . .
C2 C3 N2 107.9(5) . .
C2 C3 H3A 126.1 . .
N1 C4 H4A 109.5 . .
N1 C4 H4B 109.5 . .
N1 C4 H4C 109.5 . .
H4A C4 H4B 109.5 . .
H4A C4 H4C 109.5 . .
H4B C4 H4C 109.5 . .
N2 C5 H5A 108.3 . .
N2 C5 H5B 108.3 . .
H5A C5 H5B 107.4 . .
C6 C5 N2 115.9(5) . .
C6 C5 H5A 108.3 . .
C6 C5 H5B 108.3 . .
C5 C6 H6A 105.2 . .
C5 C6 H6B 105.2 . .
H6A C6 H6B 106.0 . .
C7 C6 C5 128.2(8) . .
C7 C6 H6A 105.2 . .
C7 C6 H6B 105.2 . .
C6 C7 H7A 107.1 . .
C6 C7 H7B 107.1 . .
C6 C7 C8 121.0(9) . .
H7A C7 H7B 106.8 . .
C8 C7 H7A 107.1 . .
C8 C7 H7B 107.1 . .
C7 C8 H8A 110.1 . .
C7 C8 H8B 110.1 . .
H8A C8 H8B 108.4 . .
C9 C8 C7 108.2(11) . .
C9 C8 H8A 110.1 . .
C9 C8 H8B 110.1 . .
C8 C9 H9A 109.5 . .
C8 C9 H9B 109.5 . .
C8 C9 H9C 109.5 . .
H9A C9 H9B 109.5 . .
H9A C9 H9C 109.5 . .
H9B C9 H9C 109.5 . .

loop_
_geom_bond_atom_site_label_1
_geom_bond_atom_site_label_2
_geom_bond_distance
_geom_bond_site_symmetry_2
Mn1 O11 2.202(3) .
Mn1 O11 2.202(3) 3
Mn1 O13 2.129(2) 2_545
Mn1 O13 2.129(2) 4_565
Mn1 O21 2.151(3) .
Mn1 O21 2.151(3) 3
Mn2 Br1 2.5514(6) .
Mn2 O11 2.487(3) 4_566
Mn2 O12 2.141(3) 4_566
Mn2 O14 2.046(3) .
Mn2 O22 2.090(3) 4_566
O11 Mn2 2.487(3) 4_565
O11 C17 1.251(4) .
O12 Mn2 2.141(3) 4_565
O12 C17 1.254(4) .
O13 Mn1 2.129(2) 2
O13 C18 1.240(4) .
O14 C18 1.252(4) .
C11 C12 1.378(5) .
C11 C16 1.375(5) .
C11 C17 1.496(5) .
C12 H12A 0.9300 .
C12 C13 1.379(6) .
C13 H13A 0.9300 .
C13 C14 1.368(6) .
C14 C15 1.386(5) .
C14 C18 1.516(5) .
C15 H15A 0.9300 .
C15 C16 1.389(5) .
C16 H16A 0.9300 .
O21 C24 1.238(5) .
O22 Mn2 2.090(3) 4_565
O22 C24 1.248(5) .
C21 C22 1.359(6) .
C21 C23 1.380(6) .
C21 C24 1.503(5) .
C22 H22A 0.9300 .
C22 C23 1.381(6) 3_545
C23 C22 1.381(6) 3_545
C23 H23A 0.9300 .
N1 C1 1.305(6) .
N1 C2 1.336(7) .
N1 C4 1.471(7) .
N2 C1 1.310(7) .
N2 C3 1.348(6) .
N2 C5 1.446(6) .
C1 H1A 0.9300 .
C2 H2A 0.9300 .
C2 C3 1.331(8) .
C3 H3A 0.9300 .
C4 H4A 0.9600 .
C4 H4B 0.9600 .
C4 H4C 0.9600 .
C5 H5A 0.9700 .
C5 H5B 0.9700 .
C5 C6 1.403(9) .
C6 H6A 0.9700 .
C6 H6B 0.9700 .
C6 C7 1.423(8) .
C7 H7A 0.9700 .
C7 H7B 0.9700 .
C7 C8 1.508(12) .
C8 H8A 0.9700 .
C8 H8B 0.9700 .
C8 C9 1.378(14) .
C9 H9A 0.9600 .
C9 H9B 0.9600 .
C9 H9C 0.9600 .

loop_
_geom_torsion_atom_site_label_1
_geom_torsion_atom_site_label_2
_geom_torsion_atom_site_label_3
_geom_torsion_atom_site_label_4
_geom_torsion
_geom_torsion_site_symmetry_1
_geom_torsion_site_symmetry_4
Mn1 O11 C17 O12 -102.9(7) . .
Mn1 O11 C17 C11 80.2(8) . .
Mn1 O13 C18 O14 9.5(7) 2 .
Mn1 O13 C18 C14 -171.1(3) 2 .
Mn1 O21 C24 O22 -84.2(5) . .
Mn1 O21 C24 C21 97.5(5) . .
Mn2 O11 C17 O12 -2.8(4) 4_565 .
Mn2 O11 C17 C11 -179.7(3) 4_565 .
Mn2 O12 C17 O11 3.3(4) 4_565 .
Mn2 O12 C17 C11 -179.7(3) 4_565 .
Mn2 O14 C18 O13 -7.6(7) . .
Mn2 O14 C18 C14 173.0(3) . .
Mn2 O22 C24 O21 2.2(5) 4_565 .
Mn2 O22 C24 C21 -179.5(3) 4_565 .
Br1 Mn2 O14 C18 -167.6(4) . .
O11 Mn1 O11 Mn2 171.51(13) 3 4_565
O11 Mn1 O11 C17 -91.5(12) 3 .
O11 Mn1 O21 C24 47.3(4) . .
O11 Mn1 O21 C24 -132.7(4) 3 .
O11 Mn2 O14 C18 35.6(4) 4_566 .
O12 Mn2 O14 C18 90.9(4) 4_566 .
O13 Mn1 O11 Mn2 123.46(11) 2_545 4_565
O13 Mn1 O11 Mn2 -56.54(11) 4_565 4_565
O13 Mn1 O11 C17 -139.6(7) 2_545 .
O13 Mn1 O11 C17 40.4(7) 4_565 .
O13 Mn1 O21 C24 138.5(4) 4_565 .
O13 Mn1 O21 C24 -41.5(4) 2_545 .
C11 C12 C13 C14 1.5(9) . .
C12 C11 C16 C15 -0.9(7) . .
C12 C11 C17 O11 16.9(6) . .
C12 C11 C17 O12 -160.0(4) . .
C12 C13 C14 C15 -1.7(8) . .
C12 C13 C14 C18 179.9(5) . .
C13 C14 C15 C16 0.6(7) . .
C13 C14 C18 O13 -8.5(6) . .
C13 C14 C18 O14 171.0(4) . .
C14 C15 C16 C11 0.7(6) . .
C15 C14 C18 O13 173.2(4) . .
C15 C14 C18 O14 -7.4(6) . .
C16 C11 C12 C13 -0.2(8) . .
C16 C11 C17 O11 -164.2(4) . .
C16 C11 C17 O12 18.8(6) . .
C17 C11 C12 C13 178.7(5) . .
C17 C11 C16 C15 -179.8(4) . .
C18 C14 C15 C16 179.0(4) . .
O21 Mn1 O11 Mn2 32.30(11) . 4_565
O21 Mn1 O11 Mn2 -147.70(11) 3 4_565
O21 Mn1 O11 C17 -50.7(7) 3 .
O21 Mn1 O11 C17 129.3(7) . .
O21 Mn1 O21 C24 43(100) 3 .
O22 Mn2 O14 C18 -57.5(4) 4_566 .
C22 C21 C23 C22 0.6(9) . 3_545
C22 C21 C24 O21 6.4(7) . .
C22 C21 C24 O22 -172.0(5) . .
C23 C21 C22 C23 -0.6(9) . 3_545
C23 C21 C24 O21 -174.3(4) . .
C23 C21 C24 O22 7.3(7) . .
C24 C21 C22 C23 178.7(5) . 3_545
C24 C21 C23 C22 -178.7(5) . 3_545
N1 C2 C3 N2 -0.8(9) . .
N2 C5 C6 C7 41.3(15) . .
C1 N1 C2 C3 0.4(8) . .
C1 N2 C3 C2 0.8(8) . .
C1 N2 C5 C6 91.5(9) . .
C2 N1 C1 N2 0.1(7) . .
C3 N2 C1 N1 -0.6(7) . .
C3 N2 C5 C6 -86.6(9) . .
C4 N1 C1 N2 -179.6(6) . .
C4 N1 C2 C3 -179.8(7) . .
C5 N2 C1 N1 -179.0(5) . .
C5 N2 C3 C2 179.3(6) . .
C5 C6 C7 C8 177.9(11) . .
C6 C7 C8 C9 162.0(12) . .
